data_1008345
loop_
_publ_author_name
'Collomb, A'
'Lambert Andron, B'
'Boucherle, J X'
'Samaras, D'

_publ_section_title
;
Crystal structure and Cobalt location in the W-type hexagonal ferrite
(Ba) Co~2~-W.
;
_journal_coden_ASTM PSSABA
_journal_name_full
;
Physica Status Solidi, Sectio A: Applied Research
;
_journal_page_first 385
_journal_page_last 395
_journal_paper_doi 10.1002/pssa.2210960203
_journal_volume 96
_journal_year 1986
_chemical_formula_analytical 'Ba Co2 Fe16 O27'
_chemical_formula_structural 'Ba Co1.8 Fe16.2 O27'
_chemical_formula_sum 'Ba Co1.8 Fe16.2 O27'
_chemical_name_systematic 'Barium cobalt iron oxide (1/2/16/27)'
_space_group_IT_number 194
_symmetry_cell_setting hexagonal
_symmetry_Int_Tables_number 194
_symmetry_space_group_name_Hall '-P 6c 2c'
_symmetry_space_group_name_H-M 'P 63/m m c'
_cell_angle_alpha 90
_cell_angle_beta 90
_cell_angle_gamma 120
_cell_formula_units_Z 2
_cell_length_a 5.9043(7)
_cell_length_b 5.9043(7)
_cell_length_c 32.910(7)
_cell_volume 993.6
_refine_ls_R_factor_all 0.024
_cod_database_code 1008345

loop_
_symmetry_equiv_pos_as_xyz
x,y,z
-y,x-y,z
y-x,-x,z
-y,-x,z
y-x,y,z
x,x-y,z
-x,-y,-z
y,y-x,-z
x-y,x,-z
y,x,-z
x-y,-y,-z
-x,y-x,-z
-x,-y,1/2+z
y,y-x,1/2+z
x-y,x,1/2+z
y,x,1/2+z
x-y,-y,1/2+z
-x,y-x,1/2+z
x,y,1/2-z
-y,x-y,1/2-z
y-x,-x,1/2-z
-y,-x,1/2-z
y-x,y,1/2-z
x,x-y,1/2-z

loop_
_atom_site_label
_atom_site_type_symbol
_atom_site_symmetry_multiplicity
_atom_site_Wyckoff_symbol
_atom_site_fract_x
_atom_site_fract_y
_atom_site_fract_z
_atom_site_occupancy
_atom_site_attached_hydrogens
_atom_site_calc_flag
Ba1 Ba2+ 2 b 0. 0. 0.25 1. 0 d
Fe1 Fe3+ 4 f 0.3333 0.6667 -0.24469(7) 0.5 0 d
Fe2 Fe3+ 4 f 0.3333 0.6667 -0.42607(4) 0.88 0 d
Co1 Co2+ 4 f 0.3333 0.6667 -0.42607(4) 0.12 0 d
Fe3 Fe3+ 6 g 0.5 0. 0. 0.88 0 d
Co2 Co2+ 6 g 0.5 0. 0. 0.12 0 d
Fe4 Fe3+ 4 e 0. 0. 0.05587(4) 0.88 0 d
Co3 Co2+ 4 e 0. 0. 0.05587(4) 0.12 0 d
Fe5 Fe3+ 4 f 0.3333 0.6667 0.09293(4) 0.88 0 d
Co4 Co2+ 4 f 0.3333 0.6667 0.09293(4) 0.12 0 d
Fe6 Fe3+ 4 f 0.3333 0.6667 0.20794(4) 1. 0 d
Fe7 Fe3+ 12 k -0.16464(9) -0.32927(9) 0.15017(2) 0.88 0 d
Co5 Co2+ 12 k -0.16464(9) -0.32927(9) 0.15017(2) 0.12 0 d
O1 O2- 4 e 0. 0. 0.11267(18) 1. 0 d
O2 O2- 4 f 0.3333 0.6667 0.03487(20) 1. 0 d
O3 O2- 4 f 0.3333 0.6667 0.32024(17) 1. 0 d
O4 O2- 6 h 0.4857(6) 0.9714(6) 0.25 1. 0 d
O5 O2- 12 k -0.5116(4) -1.0232(4) 0.1103(1) 1. 0 d
O6 O2- 12 k -0.1750(4) -0.3500(4) 0.03617(11) 1. 0 d
O7 O2- 12 k 0.1642(5) 0.3283(5) 0.17904(10) 1. 0 d

loop_
_atom_type_symbol
_atom_type_oxidation_number
Ba2+ 2.000
Fe3+ 3.000
Co2+ 2.000
O2- -2.000
